data_7158601
loop_
_publ_author_name
'Chernykh, Anton V.'
'Chernykh, Alla V.'
'Radchenko, Dmytro S.'
'Chheda, Pratik Rajesh'
'Rusanov, Eduard B.'
'Grygorenko, Oleksandr O.'
'Spies, M. Ashley'
'Volochnyuk, Dmitriy M.'
'Komarov, Igor V.'

_publ_section_title
;
 A stereochemical journey around spirocyclic glutamic acid analogs
;
_journal_name_full 'Organic &amp; Biomolecular Chemistry'
_journal_paper_doi 10.1039/D2OB00146B
_journal_year 2022
_chemical_absolute_configuration ad
_chemical_formula_moiety 'C16 H26 N2 O3 S'
_chemical_formula_sum 'C16 H26 N2 O3 S'
_chemical_formula_weight 326.45
_space_group_crystal_system orthorhombic
_space_group_IT_number 19
_space_group_name_Hall 'P 2ac 2ab'
_space_group_name_H-M_alt 'P 21 21 21'
_atom_sites_solution_hydrogens mixed
_audit_creation_method SHELXL-2016/4
_audit_update_record
;
2021-09-08 deposited with the CCDC.	2022-03-03 downloaded from the CCDC.
;
_cell_angle_alpha 90
_cell_angle_beta 90
_cell_angle_gamma 90
_cell_formula_units_Z 4
_cell_length_a 9.5944(16)
_cell_length_b 12.7794(19)
_cell_length_c 14.847(3)
_cell_measurement_reflns_used 1142
_cell_measurement_temperature 173(2)
_cell_measurement_theta_max 21.30
_cell_measurement_theta_min 2.53
_cell_volume 1820.4(5)
_computing_cell_refinement 'Bruker SMART'
_computing_data_collection 'Bruker SMART'
_computing_data_reduction 'Bruker SAINT'
_computing_molecular_graphics 'Bruker SHELXTL'
_computing_publication_material 'Bruker SHELXTL'
_computing_structure_refinement 'SHELXL-2016/4 (Sheldrick, 2016)'
_computing_structure_solution 'Bruker SHELXTL'
_diffrn_ambient_temperature 173(2)
_diffrn_measured_fraction_theta_full 1.000
_diffrn_measured_fraction_theta_max 1.000
_diffrn_measurement_device_type 'CCD area detector'
_diffrn_measurement_method 'omega scans'
_diffrn_radiation_monochromator graphite
_diffrn_radiation_source 'sealed tube'
_diffrn_radiation_type MoK\a
_diffrn_radiation_wavelength 0.71073
_diffrn_reflns_av_R_equivalents 0.0496
_diffrn_reflns_av_unetI/netI 0.0471
_diffrn_reflns_Laue_measured_fraction_full 1.000
_diffrn_reflns_Laue_measured_fraction_max 1.000
_diffrn_reflns_limit_h_max 11
_diffrn_reflns_limit_h_min -11
_diffrn_reflns_limit_k_max 15
_diffrn_reflns_limit_k_min -14
_diffrn_reflns_limit_l_max 17
_diffrn_reflns_limit_l_min -18
_diffrn_reflns_number 17158
_diffrn_reflns_point_group_measured_fraction_full 1.000
_diffrn_reflns_point_group_measured_fraction_max 1.000
_diffrn_reflns_theta_full 25.242
_diffrn_reflns_theta_max 25.991
_diffrn_reflns_theta_min 2.103
_exptl_absorpt_coefficient_mu 0.191
_exptl_absorpt_correction_T_max 0.97
_exptl_absorpt_correction_T_min 0.72
_exptl_absorpt_correction_type multi-scan
_exptl_absorpt_process_details SADABS
_exptl_crystal_colour yellow
_exptl_crystal_density_diffrn 1.191
_exptl_crystal_description block
_exptl_crystal_F_000 704
_exptl_crystal_size_max 0.450
_exptl_crystal_size_mid 0.300
_exptl_crystal_size_min 0.170
_refine_diff_density_max 0.222
_refine_diff_density_min -0.233
_refine_diff_density_rms 0.037
_refine_ls_abs_structure_details
;
 Flack x determined using 1085 quotients [(I+)-(I-)]/[(I+)+(I-)]
 (Parsons, Flack and Wagner, Acta Cryst. B69 (2013) 249-259).
;
_refine_ls_abs_structure_Flack 0.04(4)
_refine_ls_extinction_method none
_refine_ls_goodness_of_fit_ref 1.034
_refine_ls_hydrogen_treatment mixed
_refine_ls_matrix_type full
_refine_ls_number_parameters 206
_refine_ls_number_reflns 3577
_refine_ls_number_restraints 0
_refine_ls_restrained_S_all 1.034
_refine_ls_R_factor_all 0.0511
_refine_ls_R_factor_gt 0.0384
_refine_ls_shift/su_max 0.000
_refine_ls_shift/su_mean 0.000
_refine_ls_structure_factor_coef Fsqd
_refine_ls_weighting_details 'w=1/[\s^2^(Fo^2^)+(0.0351P)^2^+0.1768P] where P=(Fo^2^+2Fc^2^)/3'
_refine_ls_weighting_scheme calc
_refine_ls_wR_factor_gt 0.0763
_refine_ls_wR_factor_ref 0.0812
_reflns_Friedel_coverage 0.747
_reflns_Friedel_fraction_full 1.000
_reflns_Friedel_fraction_max 1.000
_reflns_number_gt 2998
_reflns_number_total 3577
_reflns_threshold_expression 'I > 2\s(I)'
_cod_data_source_file d2ob00146b2.cif
_cod_data_source_block 1b21[52a]
_cod_original_cell_volume 1820.4(6)
_cod_database_code 7158601
_shelx_shelxl_version_number 2016/4
_shelx_space_group_comment
;
The symmetry employed for this shelxl refinement is uniquely defined
by the following loop, which should always be used as a source of
symmetry information in preference to the above space-group names.
They are only intended as comments.
;
_shelx_estimated_absorpt_t_min 0.919
_shelx_estimated_absorpt_t_max 0.968

loop_
_space_group_symop_operation_xyz
'x, y, z'
'-x+1/2, -y, z+1/2'
'-x, y+1/2, -z+1/2'
'x+1/2, -y+1/2, -z'

loop_
_atom_site_label
_atom_site_type_symbol
_atom_site_fract_x
_atom_site_fract_y
_atom_site_fract_z
_atom_site_U_iso_or_equiv
_atom_site_adp_type
_atom_site_occupancy
_atom_site_site_symmetry_order
_atom_site_calc_flag
_atom_site_refinement_flags_posn
_atom_site_refinement_flags_adp
_atom_site_refinement_flags_occupancy
_atom_site_disorder_assembly
_atom_site_disorder_group
S1 S 0.76772(8) 0.20955(5) 0.17671(5) 0.0301(2) Uani 1 1 d . . . . .
O1 O 0.4546(2) -0.19859(15) 0.04968(13) 0.0359(5) Uani 1 1 d . . . . .
O2 O 0.5995(2) -0.06115(15) 0.05138(13) 0.0389(6) Uani 1 1 d . . . . .
O3 O 0.6478(2) 0.27195(15) 0.14443(15) 0.0444(6) Uani 1 1 d . . . . .
N1 N 0.7381(3) 0.08271(16) 0.16657(16) 0.0285(6) Uani 1 1 d . . . . .
H1N H 0.717(3) 0.0661(19) 0.1137(19) 0.025(8) Uiso 1 1 d . . . . .
N2 N 0.7757(3) -0.1577(2) 0.25627(17) 0.0485(7) Uani 1 1 d . . . . .
C1 C 0.6606(3) 0.02577(19) 0.23431(17) 0.0248(6) Uani 1 1 d . . . . .
C2 C 0.6295(3) 0.0745(2) 0.3277(2) 0.0329(7) Uani 1 1 d . . . . .
H2A H 0.617534 0.151453 0.326652 0.039 Uiso 1 1 calc R U . . .
H2B H 0.695369 0.052946 0.375557 0.039 Uiso 1 1 calc R U . . .
C3 C 0.4904(3) 0.0126(2) 0.32771(18) 0.0315(7) Uani 1 1 d . . . . .
H3A H 0.496016 -0.056343 0.357983 0.038 Uiso 1 1 calc R U . . .
H3B H 0.409392 0.053276 0.349609 0.038 Uiso 1 1 calc R U . . .
C4 C 0.5015(3) 0.0068(2) 0.22420(17) 0.0255(6) Uani 1 1 d . . . . .
C5 C 0.4086(3) 0.0846(2) 0.1735(2) 0.0350(7) Uani 1 1 d . . . . .
H5A H 0.453748 0.116773 0.120361 0.042 Uiso 1 1 calc R U . . .
H5B H 0.365381 0.138352 0.212538 0.042 Uiso 1 1 calc R U . . .
C6 C 0.3111(3) -0.0075(3) 0.1505(2) 0.0433(8) Uani 1 1 d . . . . .
H6A H 0.280560 -0.008878 0.086790 0.052 Uiso 1 1 calc R U . . .
H6B H 0.230755 -0.014653 0.191834 0.052 Uiso 1 1 calc R U . . .
C7 C 0.4341(3) -0.0839(2) 0.1717(2) 0.0286(6) Uani 1 1 d . . . . .
H7 H 0.407575 -0.145279 0.209772 0.034 Uiso 1 1 calc R U . . .
C8 C 0.5074(3) -0.1118(2) 0.08640(19) 0.0292(7) Uani 1 1 d . . . . .
C9 C 0.5009(4) -0.2243(2) -0.04174(19) 0.0439(8) Uani 1 1 d . . . . .
H9 H 0.602598 -0.208669 -0.047881 0.053 Uiso 1 1 calc R U . . .
C10 C 0.4769(4) -0.3401(2) -0.0530(2) 0.0474(9) Uani 1 1 d . . . . .
H10A H 0.506274 -0.361683 -0.113407 0.071 Uiso 1 1 calc R U . . .
H10B H 0.531077 -0.378424 -0.007797 0.071 Uiso 1 1 calc R U . . .
H10C H 0.377554 -0.355562 -0.045061 0.071 Uiso 1 1 calc R U . . .
C11 C 0.4202(6) -0.1597(3) -0.1074(2) 0.0882(17) Uani 1 1 d . . . . .
H11A H 0.450488 -0.176312 -0.168826 0.132 Uiso 1 1 calc R U . . .
H11B H 0.320589 -0.174989 -0.101221 0.132 Uiso 1 1 calc R U . . .
H11C H 0.436619 -0.085284 -0.095350 0.132 Uiso 1 1 calc R U . . .
C12 C 0.7287(3) -0.0768(2) 0.24700(18) 0.0294(6) Uani 1 1 d . . . . .
C13 C 0.9003(3) 0.2195(2) 0.08738(18) 0.0262(6) Uani 1 1 d . . . . .
C14 C 0.8419(3) 0.1837(2) -0.00209(19) 0.0374(8) Uani 1 1 d . . . . .
H14A H 0.754529 0.220793 -0.014328 0.056 Uiso 1 1 calc R U . . .
H14B H 0.824244 0.108261 0.000052 0.056 Uiso 1 1 calc R U . . .
H14C H 0.909237 0.198989 -0.049979 0.056 Uiso 1 1 calc R U . . .
C15 C 0.9347(4) 0.3364(2) 0.0849(2) 0.0380(8) Uani 1 1 d . . . . .
H15A H 0.964815 0.359230 0.144860 0.057 Uiso 1 1 calc R U . . .
H15B H 0.851684 0.375838 0.066956 0.057 Uiso 1 1 calc R U . . .
H15C H 1.009703 0.348851 0.041436 0.057 Uiso 1 1 calc R U . . .
C16 C 1.0270(3) 0.1551(2) 0.1142(2) 0.0426(8) Uani 1 1 d . . . . .
H16A H 1.063009 0.180301 0.172051 0.064 Uiso 1 1 calc R U . . .
H16B H 1.099347 0.162092 0.068028 0.064 Uiso 1 1 calc R U . . .
H16C H 1.000217 0.081381 0.119877 0.064 Uiso 1 1 calc R U . . .

loop_
_atom_site_aniso_label
_atom_site_aniso_U_11
_atom_site_aniso_U_22
_atom_site_aniso_U_33
_atom_site_aniso_U_23
_atom_site_aniso_U_13
_atom_site_aniso_U_12
S1 0.0382(4) 0.0224(3) 0.0298(4) -0.0036(3) 0.0072(3) -0.0029(3)
O1 0.0458(13) 0.0314(11) 0.0306(11) -0.0030(9) 0.0000(10) -0.0100(10)
O2 0.0468(14) 0.0381(12) 0.0319(12) -0.0059(9) 0.0111(11) -0.0143(11)
O3 0.0372(13) 0.0318(11) 0.0641(15) 0.0033(10) 0.0165(11) 0.0118(10)
N1 0.0364(15) 0.0258(12) 0.0233(13) -0.0033(10) 0.0053(13) -0.0058(11)
N2 0.0526(19) 0.0437(16) 0.0493(17) 0.0078(13) 0.0013(15) 0.0175(15)
C1 0.0286(17) 0.0215(14) 0.0242(15) -0.0007(11) 0.0021(13) 0.0007(12)
C2 0.0398(18) 0.0307(14) 0.0280(16) -0.0049(13) 0.0045(15) -0.0025(13)
C3 0.0355(17) 0.0335(14) 0.0256(15) -0.0010(13) 0.0077(15) 0.0005(14)
C4 0.0276(16) 0.0254(13) 0.0234(14) 0.0018(11) 0.0042(13) 0.0019(13)
C5 0.0336(18) 0.0315(15) 0.0398(18) 0.0030(14) 0.0012(16) 0.0082(13)
C6 0.0292(19) 0.053(2) 0.048(2) -0.0027(16) -0.0037(15) 0.0032(16)
C7 0.0276(16) 0.0290(14) 0.0293(15) 0.0031(12) 0.0024(15) -0.0035(12)
C8 0.0328(18) 0.0270(14) 0.0279(16) 0.0023(12) -0.0044(15) -0.0017(15)
C9 0.064(2) 0.0419(18) 0.0253(16) -0.0039(14) 0.0018(16) -0.0102(18)
C10 0.065(3) 0.0381(17) 0.0392(19) -0.0085(15) -0.0034(18) 0.0010(18)
C11 0.180(5) 0.045(2) 0.040(2) -0.0016(18) -0.028(3) 0.012(3)
C12 0.0299(17) 0.0323(15) 0.0261(15) 0.0012(12) 0.0029(13) 0.0029(14)
C13 0.0257(16) 0.0239(14) 0.0290(15) 0.0033(12) 0.0023(12) -0.0005(13)
C14 0.0418(19) 0.0397(18) 0.0308(17) 0.0018(13) 0.0043(15) -0.0023(15)
C15 0.039(2) 0.0309(16) 0.0442(19) 0.0059(14) 0.0017(16) -0.0066(15)
C16 0.0264(19) 0.0390(17) 0.062(2) 0.0092(16) -0.0044(16) -0.0017(15)

loop_
_atom_type_symbol
_atom_type_description
_atom_type_scat_dispersion_real
_atom_type_scat_dispersion_imag
_atom_type_scat_source
C C 0.0033 0.0016 'International Tables Vol C Tables 4.2.6.8 and 6.1.1.4'
H H 0.0000 0.0000 'International Tables Vol C Tables 4.2.6.8 and 6.1.1.4'
N N 0.0061 0.0033 'International Tables Vol C Tables 4.2.6.8 and 6.1.1.4'
O O 0.0106 0.0060 'International Tables Vol C Tables 4.2.6.8 and 6.1.1.4'
S S 0.1246 0.1234 'International Tables Vol C Tables 4.2.6.8 and 6.1.1.4'

loop_
_geom_angle_atom_site_label_1
_geom_angle_atom_site_label_2
_geom_angle_atom_site_label_3
_geom_angle
_geom_angle_site_symmetry_1
_geom_angle_site_symmetry_3
_geom_angle_publ_flag
O3 S1 N1 111.46(13) . . ?
O3 S1 C13 105.43(12) . . ?
N1 S1 C13 96.95(12) . . ?
C8 O1 C9 116.7(2) . . ?
C1 N1 S1 121.21(18) . . ?
N1 C1 C12 107.9(2) . . ?
N1 C1 C2 121.3(2) . . ?
C12 C1 C2 109.1(2) . . ?
N1 C1 C4 121.1(2) . . ?
C12 C1 C4 108.0(2) . . ?
C2 C1 C4 87.7(2) . . ?
C1 C2 C3 87.7(2) . . ?
C4 C3 C2 88.0(2) . . ?
C5 C4 C7 89.7(2) . . ?
C5 C4 C3 114.7(2) . . ?
C7 C4 C3 120.7(2) . . ?
C5 C4 C1 121.2(2) . . ?
C7 C4 C1 125.4(2) . . ?
C3 C4 C1 88.0(2) . . ?
C4 C5 C6 88.1(2) . . ?
C5 C6 C7 88.5(2) . . ?
C8 C7 C4 114.3(2) . . ?
C8 C7 C6 109.5(2) . . ?
C4 C7 C6 87.1(2) . . ?
O2 C8 O1 123.0(3) . . ?
O2 C8 C7 125.4(2) . . ?
O1 C8 C7 111.5(2) . . ?
O1 C9 C11 108.9(3) . . ?
O1 C9 C10 106.0(2) . . ?
C11 C9 C10 113.0(3) . . ?
N2 C12 C1 177.1(3) . . ?
C14 C13 C16 111.2(2) . . ?
C14 C13 C15 110.8(2) . . ?
C16 C13 C15 111.2(2) . . ?
C14 C13 S1 110.9(2) . . ?
C16 C13 S1 109.0(2) . . ?
C15 C13 S1 103.5(2) . . ?

loop_
_geom_bond_atom_site_label_1
_geom_bond_atom_site_label_2
_geom_bond_distance
_geom_bond_site_symmetry_2
_geom_bond_publ_flag
S1 O3 1.479(2) . ?
S1 N1 1.652(2) . ?
S1 C13 1.842(3) . ?
O1 C8 1.335(3) . ?
O1 C9 1.466(4) . ?
O2 C8 1.213(3) . ?
N1 C1 1.447(3) . ?
N2 C12 1.135(3) . ?
C1 C12 1.477(4) . ?
C1 C2 1.549(4) . ?
C1 C4 1.552(4) . ?
C2 C3 1.552(4) . ?
C3 C4 1.542(4) . ?
C4 C5 1.532(4) . ?
C4 C7 1.540(4) . ?
C5 C6 1.541(4) . ?
C6 C7 1.563(4) . ?
C7 C8 1.492(4) . ?
C9 C11 1.494(5) . ?
C9 C10 1.507(4) . ?
C13 C14 1.512(4) . ?
C13 C16 1.522(4) . ?
C13 C15 1.529(4) . ?
